data_2008504
loop_
_publ_author_name
'Umehara, Misao'
'Hosomi, Hiroyuki'
'Ohba, Shigeru'

_publ_section_title
;
 <i>cis</i>-4,4-Dimethyltricyclo[6.3.0.0^1,7^]undecane-2,6-dione
;
_journal_issue 5
_journal_name_full 'Acta Crystallographica Section C'
_journal_page_first IUC9900039
_journal_paper_doi 10.1107/S0108270199099412
_journal_volume 55
_journal_year 1999
_chemical_formula_moiety 'C13 H18 O2'
_chemical_formula_sum 'C13 H18 O2'
_chemical_formula_weight 206.29
_chemical_name_systematic
;
4,4-Dimethyltricyclo[6.3.0.0^1,7^]undecane-2,6-dione
;
_space_group_IT_number 14
_symmetry_cell_setting monoclinic
_symmetry_space_group_name_Hall '-P 2yab'
_symmetry_space_group_name_H-M 'P 1 21/a 1'
_atom_type_scat_source IntTabIV
_cell_angle_alpha 90.00000
_cell_angle_beta 117.150(10)
_cell_angle_gamma 90.00000
_cell_formula_units_Z 4
_cell_length_a 11.337(2)
_cell_length_b 9.960(2)
_cell_length_c 11.423(2)
_cell_measurement_reflns_used 25
_cell_measurement_temperature 297
_cell_measurement_theta_max 14.2
_cell_measurement_theta_min 10.5
_cell_volume 1147.7(4)
_computing_cell_refinement 'AFC/MSC Diffractometer Control System'
_computing_data_collection 'AFC/MSC Diffractometer Control System (Rigaku Corporation, 1993)'
_computing_data_reduction 'local programs'
_computing_molecular_graphics CRYSTAN-GM
_computing_publication_material CRYSTAN-GM
_computing_structure_refinement CRYSTAN-GM
_computing_structure_solution 'CRYSTAN-GM (Edwards et al., 1996)'
_diffrn_measurement_device_type 'Rigaku AFC-5'
_diffrn_measurement_method \q-2\q
_diffrn_radiation_type MoK\a
_diffrn_radiation_wavelength 0.71073
_diffrn_reflns_av_R_equivalents 0.018
_diffrn_reflns_limit_h_max 14
_diffrn_reflns_limit_h_min 0
_diffrn_reflns_limit_k_max 12
_diffrn_reflns_limit_k_min 0
_diffrn_reflns_limit_l_max 14
_diffrn_reflns_limit_l_min -14
_diffrn_reflns_number 2370
_diffrn_reflns_theta_max 26.0
_diffrn_standards_decay_% 3.6
_diffrn_standards_interval_count 100
_diffrn_standards_number 3
_exptl_absorpt_coefficient_mu 0.079
_exptl_absorpt_correction_type none
_exptl_crystal_colour colourless
_exptl_crystal_density_diffrn 1.194
_exptl_crystal_density_method 'not measured'
_exptl_crystal_description plate
_exptl_crystal_F_000 448
_exptl_crystal_size_max 0.7
_exptl_crystal_size_mid 0.4
_exptl_crystal_size_min 0.1
_refine_diff_density_max 0.26
_refine_diff_density_min -0.33
_refine_ls_extinction_method none
_refine_ls_goodness_of_fit_ref 1.09
_refine_ls_hydrogen_treatment constr
_refine_ls_number_parameters 136
_refine_ls_number_reflns 1788
_refine_ls_R_factor_gt 0.065
_refine_ls_shift/su_max 0.002
_refine_ls_shift/su_mean 0.0005
_refine_ls_structure_factor_coef F
_refine_ls_weighting_details 'w = 1/[\s^2^(F) + 0.0009F^2^]'
_refine_ls_weighting_scheme calc
_refine_ls_wR_factor_ref 0.076
_reflns_number_gt 1063
_reflns_number_total 2249
_reflns_threshold_expression I>2\s(I)
_cod_data_source_file qb0094.cif
_cod_data_source_block QB0094
_cod_depositor_comments
;
The following automatic conversions were performed:

'_atom_site_thermal_displace_type' tag value 'Uij' was replaced with
'Uani' value 15 times.

Automatic conversion script
Id: cif_fix_values 1646 2011-03-28 12:23:43Z adriana 
;
_cod_original_sg_symbol_H-M 'P 21/a'
_cod_database_code 2008504

loop_
_symmetry_equiv_pos_as_xyz
+x,+y,+z
-x,-y,-z
-x+1/2,+y+1/2,-z
+x+1/2,-y+1/2,+z

loop_
_atom_site_aniso_label
_atom_site_aniso_U_11
_atom_site_aniso_U_22
_atom_site_aniso_U_33
_atom_site_aniso_U_12
_atom_site_aniso_U_13
_atom_site_aniso_U_23
O1 .111(2) .086(2) .0470(10) -.0170(10) .0090(10) -.0050(10)
O2 .097(2) .100(2) .089(2) .0180(10) .0680(10) .0220(10)
C3 .065(2) .064(2) .040(2) -.022(2) .0180(10) .001(2)
C4 .074(2) .056(2) .051(2) -.011(2) .034(2) -.010(2)
C5 .052(2) .055(2) .051(2) -.0070(10) .0250(10) .0000(10)
C6 .052(2) .065(2) .047(2) .001(2) .0220(10) .005(2)
C7 .058(2) .070(2) .0460(10) -.002(2) .0300(10) -.002(2)
C8 .050(2) .063(2) .056(2) .008(2) .0270(10) .000(2)
C9 .048(2) .054(2) .054(2) .0010(10) .0210(10) -.0010(10)
C10 .071(2) .062(2) .074(2) -.004(2) .033(2) -.001(2)
C11 .081(2) .068(2) .095(3) .018(2) .046(2) .025(2)
C12 .050(2) .086(2) .070(2) .003(2) .0200(10) .019(2)
C13 .0400(10) .060(2) .045(2) -.0050(10) .0140(10) .003(2)
C14 .072(2) .074(2) .068(2) -.028(2) .025(2) -.001(2)
C15 .086(2) .058(2) .082(2) .005(2) .047(2) .005(2)

loop_
_atom_site_label
_atom_site_fract_x
_atom_site_fract_y
_atom_site_fract_z
_atom_site_U_iso_or_equiv
_atom_site_thermal_displace_type
_atom_site_occupancy
O1 -.1042(2) .7161(2) .4954(2) .0970(10) Uani 1.000
O2 -.0770(2) .7297(2) .9423(2) .1030(10) Uani 1.000
C3 -.0234(3) .7354(3) .6094(3) .0650(10) Uani 1.000
C4 .0825(3) .6323(3) .6806(3) .0750(10) Uani 1.000
C5 .0698(3) .5514(3) .7896(3) .0620(10) Uani 1.000
C6 .0988(3) .6394(3) .9107(3) .0610(10) Uani 1.000
C7 -.0040(3) .7438(3) .8913(2) .0680(10) Uani 1.000
C8 -.0194(3) .8646(3) .8126(3) .0660(10) Uani 1.000
C9 .0881(3) .9260(3) .7859(3) .0620(10) Uani 1.000
C10 .0805(3) 1.0749(3) .7648(3) .082(2) Uani 1.000
C11 -.0622(3) 1.1045(3) .6664(3) .087(2) Uani 1.000
C12 -.1157(3) .9752(3) .5867(3) .072(2) Uani 1.000
C13 -.0291(2) .8622(3) .6732(2) .0550(10) Uani 1.000
C14 -.0695(3) .4896(3) .7354(3) .084(2) Uani 1.000
C15 .1736(3) .4391(3) .8353(3) .088(2) Uani 1.000
H4A .08310 .57010 .61670 .07 Uiso 1.000
H4B .16580 .67880 .72050 .07 Uiso 1.000
H6A .10880 .58220 .98240 .07 Uiso 1.000
H6B .18080 .68570 .93410 .07 Uiso 1.000
H8 -.07450 .93210 .82280 .07 Uiso 1.000
H9 .17260 .88170 .82160 .07 Uiso 1.000
H10A .10430 1.12130 .84610 .07 Uiso 1.000
H10B .13890 1.10260 .72940 .07 Uiso 1.000
H11A -.11290 1.12550 .71210 .07 Uiso 1.000
H11B -.06830 1.17810 .60960 .07 Uiso 1.000
H12A -.20700 .96010 .56510 .07 Uiso 1.000
H12B -.10740 .97950 .50680 .07 Uiso 1.000
H14A -.07920 .43980 .80250 .10 Uiso 1.000
H14B -.13440 .56000 .70370 .10 Uiso 1.000
H14C -.08330 .43070 .66370 .10 Uiso 1.000
H15A .16390 .38930 .90230 .10 Uiso 1.000
H15B .15980 .38120 .76290 .10 Uiso 1.000
H15C .26100 .47690 .87020 .10 Uiso 1.000

loop_
_geom_angle_atom_site_label_1
_geom_angle_atom_site_label_2
_geom_angle_atom_site_label_3
_geom_angle
_geom_angle_publ_flag
O1 C3 C4 119.7(3) no
O1 C3 C13 118.9(3) no
C4 C3 C13 121.4(3) no
C3 C4 C5 116.5(3) no
C4 C5 C6 111.5(3) no
C4 C5 C14 109.9(3) no
C4 C5 C15 108.4(3) no
C6 C5 C14 110.4(3) no
C6 C5 C15 107.1(3) no
C14 C5 C15 109.5(3) no
C5 C6 C7 115.4(3) no
O2 C7 C6 120.0(3) no
O2 C7 C8 118.1(3) no
C6 C7 C8 121.8(3) no
C7 C8 C9 125.1(3) no
C7 C8 C13 123.5(3) no
C9 C8 C13 58.9(2) yes
C8 C9 C10 116.1(3) no
C8 C9 C13 61.6(2) yes
C10 C9 C13 108.5(3) no
C9 C10 C11 105.9(3) no
C10 C11 C12 106.0(3) no
C11 C12 C13 105.8(3) no
C3 C13 C8 121.6(3) no
C3 C13 C9 124.3(3) no
C3 C13 C12 118.2(3) no
C8 C13 C9 59.5(2) yes
C8 C13 C12 112.2(3) no
C9 C13 C12 107.4(3) no
C3 C4 H4A 108.1 no
C3 C4 H4B 107.3 no
C5 C4 H4A 108.2 no
C5 C4 H4B 107.6 no
H4A C4 H4B 109.0 no
C5 C6 H6A 108.8 no
C5 C6 H6B 107.8 no
C7 C6 H6A 108.6 no
C7 C6 H6B 107.2 no
H6A C6 H6B 109.0 no
C7 C8 H8 113.8 no
C9 C8 H8 111.7 no
C13 C8 H8 113.0 no
C8 C9 H9 117.9 no
C10 C9 H9 119.7 no
C13 C9 H9 119.3 no
C9 C10 H10A 110.5 no
C9 C10 H10B 110.6 no
C11 C10 H10A 110.9 no
C11 C10 H10B 109.8 no
H10A C10 H10B 109.0 no
C10 C11 H11A 109.9 no
C10 C11 H11B 111.8 no
C12 C11 H11A 109.5 no
C12 C11 H11B 110.7 no
H11A C11 H11B 109.0 no
C11 C12 H12A 111.8 no
C11 C12 H12B 110.1 no
C13 C12 H12A 110.6 no
C13 C12 H12B 109.6 no
H12A C12 H12B 108.9 no
C5 C14 H14A 110.9 no
C5 C14 H14B 109.2 no
C5 C14 H14C 109.0 no
H14A C14 H14B 109.3 no
H14A C14 H14C 109.4 no
H14B C14 H14C 109.0 no
C5 C15 H15A 107.4 no
C5 C15 H15B 110.3 no
C5 C15 H15C 110.0 no
H15A C15 H15B 110.1 no
H15A C15 H15C 110.1 no
H15B C15 H15C 108.9 no

loop_
_geom_bond_atom_site_label_1
_geom_bond_atom_site_label_2
_geom_bond_site_symmetry_1
_geom_bond_site_symmetry_2
_geom_bond_distance
_geom_bond_publ_flag
O1 C3 . . 1.218(4) yes
O2 C7 . . 1.218(4) yes
C3 C4 . . 1.505(5) yes
C3 C13 . . 1.474(5) yes
C4 C5 . . 1.544(5) yes
C5 C6 . . 1.541(5) yes
C5 C14 . . 1.537(5) yes
C5 C15 . . 1.532(5) yes
C6 C7 . . 1.501(5) yes
C7 C8 . . 1.464(5) yes
C8 C9 . . 1.514(5) yes
C8 C13 . . 1.545(4) yes
C9 C10 . . 1.499(5) yes
C9 C13 . . 1.505(4) yes
C10 C11 . . 1.519(5) yes
C11 C12 . . 1.533(5) yes
C12 C13 . . 1.524(4) yes
C4 H4A . . .960 no
C4 H4B . . .960 no
C6 H6A . . .961 no
C6 H6B . . .960 no
C8 H8 . . .960 no
C9 H9 . . .960 no
C10 H10A . . .959 no
C10 H10B . . .960 no
C11 H11A . . .959 no
C11 H11B . . .960 no
C12 H12A . . .960 no
C12 H12B . . .960 no
C14 H14A . . .960 no
C14 H14B . . .960 no
C14 H14C . . .960 no
C15 H15A . . .960 no
C15 H15B . . .961 no
C15 H15C . . .960 no

loop_
_cod_related_entry_id
_cod_related_entry_database
_cod_related_entry_code
1 ChemSpider 485220
